data_4348552
loop_
_publ_author_name
'Guo, Furong'
'Chen, Cheng'
'Wang, Kangcai'
'Zhang, Qinghua'
'Lin, Zhien'

_publ_section_title
;
 Supramolecular Templating Approach for the Solvent-Free Synthesis of
 Open-Framework Metal Oxalates.
;
_journal_issue 16
_journal_name_full 'Inorganic chemistry'
_journal_page_first 7817
_journal_page_last 7819
_journal_paper_doi 10.1021/acs.inorgchem.6b01341
_journal_volume 55
_journal_year 2016
_chemical_formula_moiety '0.5(C8 H28 Co6 O30), 2(O4 S), C6 H16 N2'
_chemical_formula_sum 'C10 H30 Co3 N2 O23 S2'
_chemical_formula_weight 787.27
_space_group_crystal_system orthorhombic
_space_group_IT_number 62
_space_group_name_Hall '-P 2ac 2n'
_space_group_name_H-M_alt 'P n m a'
_atom_sites_solution_hydrogens mixed
_atom_sites_solution_primary direct
_audit_creation_date 2016-06-23
_audit_creation_method
;
Olex2 1.2
(compiled 2016.02.19 svn.r3266 for OlexSys, GUI svn.r5155)
;
_cell_angle_alpha 90
_cell_angle_beta 90
_cell_angle_gamma 90
_cell_formula_units_Z 4
_cell_length_a 11.1050(4)
_cell_length_b 16.4221(6)
_cell_length_c 13.9815(5)
_cell_measurement_reflns_used 1321
_cell_measurement_temperature 293(2)
_cell_measurement_theta_max 70.6970
_cell_measurement_theta_min 5.0700
_cell_volume 2549.77(16)
_computing_cell_refinement
;
CrysAlisPro, Agilent Technologies,
Version 1.171.37.33 (release 27-03-2014 CrysAlis171 .NET)
(compiled Mar 27 2014,17:12:48)
;
_computing_data_collection
;
CrysAlisPro, Agilent Technologies,
Version 1.171.37.33 (release 27-03-2014 CrysAlis171 .NET)
(compiled Mar 27 2014,17:12:48)
;
_computing_data_reduction
;
CrysAlisPro, Agilent Technologies,
Version 1.171.37.33 (release 27-03-2014 CrysAlis171 .NET)
(compiled Mar 27 2014,17:12:48)
;
_computing_molecular_graphics 'Olex2 (Dolomanov et al., 2009)'
_computing_publication_material 'Olex2 (Dolomanov et al., 2009)'
_computing_structure_refinement 'ShelXL (Sheldrick, 2015)'
_computing_structure_solution 'ShelXT (Sheldrick, 2015)'
_diffrn_ambient_temperature 293(2)
_diffrn_detector 'CCD plate'
_diffrn_detector_area_resol_mean 7.9797
_diffrn_detector_type EosS2
_diffrn_measured_fraction_theta_full 1.000
_diffrn_measured_fraction_theta_max 1.000
_diffrn_measurement_details
;
#__ type_ start__ end____ width___ exp.time_
  1 omega   10.00  104.00   1.0000    1.0000
omega____ theta____ kappa____ phi______ frames
    -       36.5421   77.0000 -120.0000 94

#__ type_ start__ end____ width___ exp.time_
  2 omega   20.00  104.00   1.0000    1.0000
omega____ theta____ kappa____ phi______ frames
    -       36.5421   57.0000  -90.0000 84

#__ type_ start__ end____ width___ exp.time_
  3 omega  -31.00   53.00   1.0000    1.0000
omega____ theta____ kappa____ phi______ frames
    -       36.5421  -57.0000 -180.0000 84

#__ type_ start__ end____ width___ exp.time_
  4 omega   23.00   90.00   1.0000    1.0000
omega____ theta____ kappa____ phi______ frames
    -       36.5421 -125.0000 -150.0000 67

#__ type_ start__ end____ width___ exp.time_
  5 omega  -33.00  106.00   1.0000    1.0000
omega____ theta____ kappa____ phi______ frames
    -       36.5421    0.0000 -120.0000 139

#__ type_ start__ end____ width___ exp.time_
  6 omega   40.00   98.00   1.0000    1.0000
omega____ theta____ kappa____ phi______ frames
    -      108.0000  -45.0000 -180.0000 58

#__ type_ start__ end____ width___ exp.time_
  7 omega  100.00  178.00   1.0000    1.0000
omega____ theta____ kappa____ phi______ frames
    -      108.0000  111.0000  -60.0000 78

#__ type_ start__ end____ width___ exp.time_
  8 omega   38.00   91.00   1.0000    1.0000
omega____ theta____ kappa____ phi______ frames
    -      108.0000  -30.0000  -90.0000 53

#__ type_ start__ end____ width___ exp.time_
  9 omega   70.00  178.00   1.0000    1.0000
omega____ theta____ kappa____ phi______ frames
    -      108.0000   15.0000  -60.0000 108

#__ type_ start__ end____ width___ exp.time_
 10 omega   38.00  116.00   1.0000    1.0000
omega____ theta____ kappa____ phi______ frames
    -      108.0000 -111.0000 -150.0000 78

#__ type_ start__ end____ width___ exp.time_
 11 omega   38.00   91.00   1.0000    1.0000
omega____ theta____ kappa____ phi______ frames
    -      108.0000  -30.0000  -30.0000 53

#__ type_ start__ end____ width___ exp.time_
 12 omega   38.00   91.00   1.0000    1.0000
omega____ theta____ kappa____ phi______ frames
    -      108.0000  -30.0000   30.0000 53

#__ type_ start__ end____ width___ exp.time_
 13 omega   23.00   90.00   1.0000    1.0000
omega____ theta____ kappa____ phi______ frames
    -       36.5421 -125.0000   60.0000 67

#__ type_ start__ end____ width___ exp.time_
 14 omega   20.00  104.00   1.0000    1.0000
omega____ theta____ kappa____ phi______ frames
    -       36.5421   57.0000  -30.0000 84

#__ type_ start__ end____ width___ exp.time_
 15 omega   10.00  104.00   1.0000    1.0000
omega____ theta____ kappa____ phi______ frames
    -       36.5421   77.0000   30.0000 94
;
_diffrn_measurement_device 'four-circle diffractometer'
_diffrn_measurement_device_type 'New Gemini, Dual, Cu at zero, EosS2'
_diffrn_measurement_method '\w scans'
_diffrn_orient_matrix_UB_11 0.1148910000
_diffrn_orient_matrix_UB_12 0.0265030000
_diffrn_orient_matrix_UB_13 0.0533195000
_diffrn_orient_matrix_UB_21 -0.0641675000
_diffrn_orient_matrix_UB_22 -0.0135016000
_diffrn_orient_matrix_UB_23 0.0963953000
_diffrn_orient_matrix_UB_31 0.0439278000
_diffrn_orient_matrix_UB_32 -0.0889814000
_diffrn_orient_matrix_UB_33 0.0012787000
_diffrn_radiation_monochromator graphite
_diffrn_radiation_probe x-ray
_diffrn_radiation_type CuK\a
_diffrn_radiation_wavelength 1.54184
_diffrn_reflns_av_R_equivalents 0.1113
_diffrn_reflns_av_unetI/netI 0.0885
_diffrn_reflns_Laue_measured_fraction_full 1.000
_diffrn_reflns_Laue_measured_fraction_max 1.000
_diffrn_reflns_limit_h_max 13
_diffrn_reflns_limit_h_min -13
_diffrn_reflns_limit_k_max 12
_diffrn_reflns_limit_k_min -19
_diffrn_reflns_limit_l_max 16
_diffrn_reflns_limit_l_min -15
_diffrn_reflns_number 12309
_diffrn_reflns_point_group_measured_fraction_full 1.000
_diffrn_reflns_point_group_measured_fraction_max 1.000
_diffrn_reflns_theta_full 67.052
_diffrn_reflns_theta_max 67.052
_diffrn_reflns_theta_min 5.086
_diffrn_source 'Enhance (Cu) X-ray Source'
_exptl_absorpt_coefficient_mu 17.632
_exptl_absorpt_correction_T_max 0.305
_exptl_absorpt_correction_T_min 0.103
_exptl_absorpt_correction_type gaussian
_exptl_absorpt_process_details
;
CrysAlisPro, Agilent Technologies,
Version 1.171.37.33 (release 27-03-2014 CrysAlis171 .NET)
(compiled Mar 27 2014,17:12:48)
Numerical absorption correction based on gaussian integration over
			a multifaceted crystal model
Empirical absorption correction using spherical harmonics,
 implemented in SCALE3 ABSPACK scaling algorithm.
;
_exptl_crystal_colour 'clear violet'
_exptl_crystal_colour_lustre clear
_exptl_crystal_colour_primary violet
_exptl_crystal_density_diffrn 2.051
_exptl_crystal_density_method 'not measured'
_exptl_crystal_description irregular
_exptl_crystal_F_000 1604
_exptl_crystal_size_max 0.2084
_exptl_crystal_size_mid 0.1513
_exptl_crystal_size_min 0.1104
_refine_diff_density_max 0.623
_refine_diff_density_min -0.778
_refine_diff_density_rms 0.144
_refine_ls_extinction_method none
_refine_ls_goodness_of_fit_ref 1.008
_refine_ls_hydrogen_treatment constr
_refine_ls_matrix_type full
_refine_ls_number_parameters 207
_refine_ls_number_reflns 2354
_refine_ls_number_restraints 0
_refine_ls_restrained_S_all 1.008
_refine_ls_R_factor_all 0.1143
_refine_ls_R_factor_gt 0.0739
_refine_ls_shift/su_max 0.000
_refine_ls_shift/su_mean 0.000
_refine_ls_structure_factor_coef Fsqd
_refine_ls_weighting_details 'w=1/[\s^2^(Fo^2^)+(0.0916P)^2^+5.2008P] where P=(Fo^2^+2Fc^2^)/3'
_refine_ls_weighting_scheme calc
_refine_ls_wR_factor_gt 0.1712
_refine_ls_wR_factor_ref 0.2050
_reflns_Friedel_coverage 0.000
_reflns_number_gt 1553
_reflns_number_total 2354
_reflns_threshold_expression 'I > 2\s(I)'
_cod_data_source_file ic6b01341_si_003.cif
_cod_data_source_block 1
_cod_original_cell_volume 2549.80(16)
_cod_database_code 4348552
_chemical_oxdiff_formula 'C40 H120 Co12 N8 O92 S8'
_shelx_space_group_comment
;
The symmetry employed for this shelxl refinement is uniquely defined
by the following loop, which should always be used as a source of
symmetry information in preference to the above space-group names.
They are only intended as comments.
;
_reflns_odcompleteness_completeness 99.85
_reflns_odcompleteness_iscentric 1
_reflns_odcompleteness_theta 66.97
_olex2_refinement_description
;
1. Fixed Uiso
 At 1.2 times of:
  All C(H,H) groups, All N(H) groups
 At 1.5 times of:
  All C(H,H,H) groups, All O(H,H) groups
2. Others
 Fixed Sof: HW4A(0.5) HW4B(0.5)
3.a Riding coordinates:
 OW1(HW1A,HW1B), OW2(HW2A,HW2B), OW3(HW3A,HW3B)
3.b Rotating group:
 OW4(HW4A,HW4B)
3.c Ternary CH refined with riding coordinates:
 N1(H1)
3.d Secondary CH2 refined with riding coordinates:
 C5(H5A,H5B), C6(H6A,H6B)
3.e Idealised Me refined as rotating group:
 C7(H7A,H7B,H7C)
;
_shelx_shelxl_version_number 2014/7
_olex2_submission_special_instructions 'No special instructions were received'

loop_
_space_group_symop_operation_xyz
'x, y, z'
'-x+1/2, -y, z+1/2'
'x+1/2, -y+1/2, -z+1/2'
'-x, y+1/2, -z'
'-x, -y, -z'
'x-1/2, y, -z-1/2'
'-x-1/2, y-1/2, z-1/2'
'x, -y-1/2, z'

loop_
_atom_site_label
_atom_site_type_symbol
_atom_site_fract_x
_atom_site_fract_y
_atom_site_fract_z
_atom_site_U_iso_or_equiv
_atom_site_adp_type
_atom_site_occupancy
_atom_site_site_symmetry_order
_atom_site_calc_flag
_atom_site_refinement_flags_posn
_atom_site_refinement_flags_adp
_atom_site_refinement_flags_occupancy
Co1 Co 0.74760(15) 0.2500 0.75105(12) 0.0243(5) Uani 1 2 d S T P
Co2 Co 0.71736(15) 0.2500 0.23309(12) 0.0241(5) Uani 1 2 d S T P
Co3 Co 0.58605(16) 0.2500 0.49814(11) 0.0249(5) Uani 1 2 d S T P
S1 S 0.48126(17) 0.50064(13) 0.29053(15) 0.0268(5) Uani 1 1 d . . .
O1 O 0.5992(6) 0.2500 0.8425(5) 0.0268(19) Uani 1 2 d S T P
O2 O 0.3998(6) 0.2500 0.8437(5) 0.0291(19) Uani 1 2 d S T P
O3 O 0.5967(6) 0.2500 0.6513(5) 0.0249(18) Uani 1 2 d S T P
O4 O 0.3954(6) 0.2500 0.6527(5) 0.0292(19) Uani 1 2 d S T P
O5 O 0.5774(6) 0.2500 0.3449(5) 0.0254(19) Uani 1 2 d S T P
O6 O 0.3774(6) 0.2500 0.3571(5) 0.0266(18) Uani 1 2 d S T P
O7 O 0.5565(6) 0.2500 0.1523(5) 0.0253(19) Uani 1 2 d S T P
O8 O 0.3586(6) 0.2500 0.1681(5) 0.0280(19) Uani 1 2 d S T P
O9 O 0.4230(6) 0.4397(5) 0.2306(4) 0.056(2) Uani 1 1 d . . .
O10 O 0.3936(5) 0.5339(4) 0.3588(4) 0.0358(15) Uani 1 1 d . . .
O11 O 0.5811(5) 0.4645(4) 0.3433(4) 0.0418(16) Uani 1 1 d . . .
O12 O 0.5254(5) 0.5659(4) 0.2274(4) 0.0449(18) Uani 1 1 d . . .
OW1 O 0.7535(5) 0.3729(4) 0.7441(4) 0.0410(17) Uani 1 1 d . . .
HW1A H 0.8098 0.3902 0.7799 0.062 Uiso 1 1 d R . .
HW1B H 0.6867 0.3923 0.7631 0.062 Uiso 1 1 d R . .
OW2 O 0.7162(5) 0.3742(3) 0.2261(4) 0.0339(14) Uani 1 1 d . . .
HW2A H 0.6468 0.3902 0.2088 0.051 Uiso 1 1 d R . .
HW2B H 0.7683 0.3898 0.1855 0.051 Uiso 1 1 d R . .
OW3 O 0.5440(6) 0.1319(4) 0.4981(4) 0.0413(17) Uani 1 1 d . . .
HW3A H 0.5097 0.1207 0.4453 0.062 Uiso 1 1 d R . .
HW3B H 0.4951 0.1234 0.5438 0.062 Uiso 1 1 d R . .
OW4 O 0.7659(7) 0.2500 0.4985(5) 0.065(4) Uani 1 2 d S T P
HW4A H 0.7969 0.2143 0.4575 0.098 Uiso 0.5 1 d GR . .
HW4B H 0.7947 0.2375 0.5557 0.098 Uiso 0.5 1 d GR . .
C1 C 0.4991(10) 0.2500 0.8034(8) 0.029(3) Uani 1 2 d S T P
C2 C 0.4953(9) 0.2500 0.6933(7) 0.017(2) Uani 1 2 d S T P
C3 C 0.4739(9) 0.2500 0.3113(7) 0.022(3) Uani 1 2 d S T P
C4 C 0.4644(9) 0.2500 0.2024(8) 0.023(2) Uani 1 2 d S T P
C5 C 0.9986(10) 0.5875(7) 0.5094(7) 0.056(3) Uani 1 1 d . . .
H5A H 1.0083 0.6407 0.4803 0.067 Uiso 1 1 calc R . .
H5B H 0.9795 0.5955 0.5764 0.067 Uiso 1 1 calc R . .
C6 C 0.8859(10) 0.4588(7) 0.4988(7) 0.057(3) Uani 1 1 d . . .
H6A H 0.8236 0.4302 0.4636 0.068 Uiso 1 1 calc R . .
H6B H 0.8618 0.4608 0.5655 0.068 Uiso 1 1 calc R . .
C7 C 0.7797(10) 0.5892(8) 0.4715(7) 0.061(3) Uani 1 1 d . . .
H7A H 0.7189 0.5636 0.4330 0.091 Uiso 1 1 calc GR . .
H7B H 0.7908 0.6444 0.4506 0.091 Uiso 1 1 calc GR . .
H7C H 0.7550 0.5889 0.5373 0.091 Uiso 1 1 calc GR . .
N1 N 0.8961(8) 0.5434(6) 0.4614(5) 0.051(2) Uani 1 1 d . . .
H1 H 0.9148 0.5399 0.3930 0.061 Uiso 1 1 calc R . .

loop_
_atom_site_aniso_label
_atom_site_aniso_U_11
_atom_site_aniso_U_22
_atom_site_aniso_U_33
_atom_site_aniso_U_23
_atom_site_aniso_U_13
_atom_site_aniso_U_12
Co1 0.0169(9) 0.0314(13) 0.0247(9) 0.000 -0.0024(7) 0.000
Co2 0.0174(9) 0.0299(12) 0.0251(9) 0.000 0.0008(7) 0.000
Co3 0.0227(9) 0.0322(11) 0.0200(9) 0.000 -0.0022(7) 0.000
S1 0.0263(10) 0.0295(12) 0.0246(10) -0.0010(10) -0.0004(8) -0.0022(9)
O1 0.014(4) 0.047(6) 0.020(4) 0.000 0.002(3) 0.000
O2 0.015(4) 0.050(6) 0.022(4) 0.000 0.001(3) 0.000
O3 0.015(4) 0.037(5) 0.022(4) 0.000 -0.004(3) 0.000
O4 0.015(4) 0.050(6) 0.022(4) 0.000 -0.003(3) 0.000
O5 0.015(4) 0.047(6) 0.015(3) 0.000 0.000(3) 0.000
O6 0.025(4) 0.032(5) 0.023(4) 0.000 -0.005(3) 0.000
O7 0.013(4) 0.040(5) 0.023(4) 0.000 -0.003(3) 0.000
O8 0.016(4) 0.051(6) 0.018(4) 0.000 0.002(3) 0.000
O9 0.050(4) 0.073(6) 0.045(4) -0.025(4) 0.012(3) -0.018(4)
O10 0.038(3) 0.040(4) 0.030(3) -0.005(3) 0.001(3) 0.003(3)
O11 0.044(4) 0.048(4) 0.034(3) 0.013(3) 0.003(3) 0.021(3)
O12 0.040(4) 0.043(5) 0.051(4) 0.019(3) 0.001(3) -0.001(3)
OW1 0.025(3) 0.031(4) 0.067(4) -0.001(3) -0.012(3) -0.002(3)
OW2 0.031(3) 0.022(4) 0.048(4) 0.007(3) 0.007(3) -0.001(3)
OW3 0.064(4) 0.032(4) 0.027(3) -0.001(3) 0.000(3) -0.013(3)
OW4 0.022(5) 0.158(13) 0.016(4) 0.000 0.002(3) 0.000
C1 0.035(7) 0.033(8) 0.020(6) 0.000 -0.006(5) 0.000
C2 0.019(6) 0.014(6) 0.017(5) 0.000 0.003(4) 0.000
C3 0.022(6) 0.033(7) 0.012(5) 0.000 -0.007(4) 0.000
C4 0.015(5) 0.022(7) 0.032(6) 0.000 0.000(5) 0.000
C5 0.077(8) 0.042(7) 0.048(6) -0.003(5) -0.002(5) -0.006(6)
C6 0.055(7) 0.042(7) 0.075(8) 0.012(6) 0.003(5) -0.015(6)
C7 0.063(7) 0.082(10) 0.038(6) 0.004(6) -0.001(5) 0.018(7)
N1 0.067(6) 0.065(6) 0.022(4) -0.006(4) 0.001(4) -0.013(5)

loop_
_atom_type_symbol
_atom_type_description
_atom_type_scat_dispersion_real
_atom_type_scat_dispersion_imag
_atom_type_scat_source
C C 0.0181 0.0091 'International Tables Vol C Tables 4.2.6.8 and 6.1.1.4'
N N 0.0311 0.0180 'International Tables Vol C Tables 4.2.6.8 and 6.1.1.4'
O O 0.0492 0.0322 'International Tables Vol C Tables 4.2.6.8 and 6.1.1.4'
S S 0.3331 0.5567 'International Tables Vol C Tables 4.2.6.8 and 6.1.1.4'
Co Co -2.3653 3.6143 'International Tables Vol C Tables 4.2.6.8 and 6.1.1.4'
H H 0.0000 0.0000 'International Tables Vol C Tables 4.2.6.8 and 6.1.1.4'

loop_
_exptl_crystal_face_index_h
_exptl_crystal_face_index_k
_exptl_crystal_face_index_l
_exptl_crystal_face_perp_dist
_exptl_oxdiff_crystal_face_indexfrac_h
_exptl_oxdiff_crystal_face_indexfrac_k
_exptl_oxdiff_crystal_face_indexfrac_l
_exptl_oxdiff_crystal_face_x
_exptl_oxdiff_crystal_face_y
_exptl_oxdiff_crystal_face_z
-1 0 9 0.0571 -1.0070 -0.0022 9.0006 0.3642 0.9323 -0.0325
1 0 -9 0.0532 1.0070 0.0022 -9.0006 -0.3642 -0.9323 0.0325
2 -10 0 0.0475 1.9975 -9.9946 0.0023 -0.0353 0.0070 0.9771
-2 10 0 0.1482 -1.9975 9.9946 -0.0023 0.0353 -0.0070 -0.9771
2 0 9 0.0647 1.9915 -0.0023 9.0036 0.7088 0.7401 0.0992
-2 -1 -9 0.0475 -1.9917 -0.9971 -9.0035 -0.7353 -0.7266 -0.0103
3 -7 6 0.0497 2.9924 -6.9977 6.0043 0.4785 0.4812 0.7618
-2 10 1 0.1528 -1.9983 9.9943 0.9979 0.0885 0.0895 -0.9758
6 1 6 0.0581 5.9922 0.9978 6.0070 1.0352 0.1811 0.1821
-5 -2 -6 0.0724 -4.9929 -1.9972 -6.0059 -0.9468 -0.2316 -0.0493
-2 -9 -4 0.0606 -1.9971 -8.9940 -4.0024 -0.6812 -0.1362 0.7075
-6 2 -5 0.0969 -5.9926 2.0003 -5.0069 -0.9024 -0.1251 -0.4476
7 2 -1 0.0709 6.9977 1.9989 -0.9933 0.8040 -0.5718 0.1283
-7 -2 1 0.0726 -6.9977 -1.9989 0.9933 -0.8040 0.5718 -0.1283
-3 -10 1 0.0538 -3.0009 -9.9947 0.9975 -0.5565 0.4237 0.7588
-7 1 1 0.0801 -6.9972 0.9994 0.9932 -0.7245 0.5312 -0.3950
5 1 -7 0.0650 5.0035 1.0011 -6.9963 0.2284 -1.0090 0.1218
-4 -1 7 0.0533 -4.0040 -1.0011 6.9973 -0.1135 0.9450 -0.0779
-7 1 4 0.0643 -6.9997 0.9987 3.9937 -0.5648 0.8207 -0.3912
-4 0 7 0.0563 -4.0039 -0.0016 6.9973 -0.0870 0.9314 -0.1668

loop_
_geom_angle_atom_site_label_1
_geom_angle_atom_site_label_2
_geom_angle_atom_site_label_3
_geom_angle
_geom_angle_site_symmetry_1
_geom_angle_site_symmetry_3
O1 Co1 O2 179.7(3) . 6_657
O1 Co1 O3 77.6(3) . .
O1 Co1 O4 102.8(3) . 6_657
O2 Co1 O3 102.1(3) 6_657 .
O4 Co1 O2 77.4(3) 6_657 6_657
O4 Co1 O3 179.6(3) 6_657 .
OW1 Co1 O1 93.16(17) 8_565 .
OW1 Co1 O1 93.16(17) . .
OW1 Co1 O2 86.83(17) 8_565 6_657
OW1 Co1 O2 86.83(17) . 6_657
OW1 Co1 O3 89.66(16) 8_565 .
OW1 Co1 O3 89.66(16) . .
OW1 Co1 O4 90.31(16) . 6_657
OW1 Co1 O4 90.31(16) 8_565 6_657
OW1 Co1 OW1 173.3(4) . 8_565
O6 Co2 O5 170.2(3) 6_656 .
O7 Co2 O5 77.5(3) . .
O7 Co2 O6 112.3(3) . 6_656
O8 Co2 O5 93.5(3) 6_656 .
O8 Co2 O6 76.7(3) 6_656 6_656
O8 Co2 O7 170.9(3) 6_656 .
OW2 Co2 O5 91.70(16) . .
OW2 Co2 O5 91.70(16) 8_565 .
OW2 Co2 O6 88.70(16) . 6_656
OW2 Co2 O6 88.70(16) 8_565 6_656
OW2 Co2 O7 88.22(17) . .
OW2 Co2 O7 88.22(17) 8_565 .
OW2 Co2 O8 92.10(17) 8_565 6_656
OW2 Co2 O8 92.10(17) . 6_656
OW2 Co2 OW2 174.4(3) . 8_565
O5 Co3 O3 179.4(3) . .
OW3 Co3 O3 90.78(16) . .
OW3 Co3 O3 90.77(16) 8_565 .
OW3 Co3 O5 89.36(16) . .
OW3 Co3 O5 89.36(16) 8_565 .
OW3 Co3 OW3 152.9(4) 8_565 .
OW3 Co3 OW4 103.6(2) . .
OW3 Co3 OW4 103.6(2) 8_565 .
OW4 Co3 O3 86.7(3) . .
OW4 Co3 O5 92.7(3) . .
O9 S1 O10 109.5(4) . .
O9 S1 O11 110.5(4) . .
O9 S1 O12 107.7(4) . .
O10 S1 O12 109.9(4) . .
O11 S1 O10 109.0(3) . .
O11 S1 O12 110.2(4) . .
C1 O1 Co1 116.0(7) . .
C1 O2 Co1 114.9(7) . 6_557
Co3 O3 Co1 132.9(3) . .
C2 O3 Co1 112.7(6) . .
C2 O3 Co3 114.4(6) . .
C2 O4 Co1 113.6(6) . 6_557
Co3 O5 Co2 132.6(3) . .
C3 O5 Co2 112.6(6) . .
C3 O5 Co3 114.8(6) . .
C3 O6 Co2 113.8(6) . 6_556
C4 O7 Co2 113.3(7) . .
C4 O8 Co2 116.5(7) . 6_556
Co1 OW1 HW1A 109.2 . .
Co1 OW1 HW1B 109.3 . .
HW1A OW1 HW1B 109.5 . .
Co2 OW2 HW2A 109.2 . .
Co2 OW2 HW2B 109.3 . .
HW2A OW2 HW2B 109.5 . .
Co3 OW3 HW3A 108.4 . .
Co3 OW3 HW3B 108.0 . .
HW3A OW3 HW3B 109.3 . .
Co3 OW4 HW4A 112.7 . .
Co3 OW4 HW4B 111.3 . .
HW4A OW4 HW4B 106.8 . .
O1 C1 O2 126.8(11) . .
O1 C1 C2 117.8(10) . .
O2 C1 C2 115.5(9) . .
O3 C2 C1 116.0(9) . .
O4 C2 O3 125.4(10) . .
O4 C2 C1 118.7(9) . .
O5 C3 O6 126.9(9) . .
O5 C3 C4 116.2(9) . .
O6 C3 C4 116.9(9) . .
O7 C4 O8 123.4(10) . .
O7 C4 C3 120.5(9) . .
O8 C4 C3 116.1(9) . .
H5A C5 H5B 107.9 . .
C6 C5 H5A 109.3 5_766 .
C6 C5 H5B 109.3 5_766 .
C6 C5 N1 111.7(9) 5_766 .
N1 C5 H5A 109.3 . .
N1 C5 H5B 109.3 . .
C5 C6 H6A 109.1 5_766 .
C5 C6 H6B 109.1 5_766 .
H6A C6 H6B 107.8 . .
N1 C6 C5 112.5(9) . 5_766
N1 C6 H6A 109.1 . .
N1 C6 H6B 109.1 . .
H7A C7 H7B 109.5 . .
H7A C7 H7C 109.5 . .
H7B C7 H7C 109.5 . .
N1 C7 H7A 109.5 . .
N1 C7 H7B 109.5 . .
N1 C7 H7C 109.5 . .
C5 N1 H1 107.7 . .
C6 N1 C5 110.4(8) . .
C6 N1 C7 111.6(9) . .
C6 N1 H1 107.7 . .
C7 N1 C5 111.6(9) . .
C7 N1 H1 107.7 . .

loop_
_geom_bond_atom_site_label_1
_geom_bond_atom_site_label_2
_geom_bond_distance
_geom_bond_site_symmetry_2
Co1 O1 2.087(7) .
Co1 O2 2.147(7) 6_657
Co1 O3 2.180(7) .
Co1 O4 2.122(7) 6_657
Co1 OW1 2.023(6) 8_565
Co1 OW1 2.022(6) .
Co2 O5 2.205(7) .
Co2 O6 2.179(7) 6_656
Co2 O7 2.114(7) .
Co2 O8 2.090(7) 6_656
Co2 OW2 2.042(5) .
Co2 OW2 2.042(5) 8_565
Co3 O3 2.145(7) .
Co3 O5 2.144(7) .
Co3 OW3 1.995(6) 8_565
Co3 OW3 1.995(6) .
Co3 OW4 1.998(8) .
S1 O9 1.457(7) .
S1 O10 1.469(6) .
S1 O11 1.458(6) .
S1 O12 1.472(6) .
O1 C1 1.239(12) .
O2 Co1 2.147(7) 6_557
O2 C1 1.238(13) .
O3 C2 1.271(11) .
O4 Co1 2.122(7) 6_557
O4 C2 1.246(12) .
O5 C3 1.241(12) .
O6 Co2 2.179(7) 6_556
O6 C3 1.249(12) .
O7 C4 1.239(12) .
O8 Co2 2.090(7) 6_556
O8 C4 1.269(12) .
OW1 HW1A 0.8500 .
OW1 HW1B 0.8501 .
OW2 HW2A 0.8499 .
OW2 HW2B 0.8500 .
OW3 HW3A 0.8503 .
OW3 HW3B 0.8501 .
OW4 HW4A 0.8893 .
OW4 HW4B 0.8855 .
C1 C2 1.541(14) .
C3 C4 1.526(14) .
C5 H5A 0.9700 .
C5 H5B 0.9700 .
C5 C6 1.496(15) 5_766
C5 N1 1.506(12) .
C6 C5 1.496(15) 5_766
C6 H6A 0.9700 .
C6 H6B 0.9700 .
C6 N1 1.490(13) .
C7 H7A 0.9600 .
C7 H7B 0.9600 .
C7 H7C 0.9600 .
C7 N1 1.503(12) .
N1 H1 0.9800 .

loop_
_geom_hbond_atom_site_label_D
_geom_hbond_atom_site_label_H
_geom_hbond_atom_site_label_A
_geom_hbond_distance_DH
_geom_hbond_distance_HA
_geom_hbond_distance_DA
_geom_hbond_angle_DHA
_geom_hbond_site_symmetry_A
N1 H1 O9 0.98 2.39 3.194(11) 139.0 6_656
N1 H1 O12 0.98 2.13 3.027(10) 151.9 6_656
